data_7002393
loop_
_publ_author_name
'Pedrido, Rosa'
'Romero, Mar\'ia J.'
'Bermejo, Manuel R.'
'Mart\'inez-Calvo, Miguel'
'Gonz\'alez-Noya, Ana M.'
'Zaragoza, Guillermo'

_publ_section_title
;
 Coordinative trends of a tridentate thiosemicarbazone ligand:
 synthesis, characterization, luminescence studies and desulfurization
 processes
;
_journal_issue 39
_journal_name_full 'Dalton Transactions'
_journal_page_first 8329
_journal_page_last 8340
_journal_paper_doi 10.1039/b908782f
_journal_year 2009
_chemical_compound_source 'synthesis as described'
_chemical_formula_moiety 'C18 H22 Cu2 N8 O4 S3'
_chemical_formula_sum 'C18 H22 Cu2 N8 O4 S3'
_chemical_formula_weight 637.7
_chemical_name_systematic
;
?
;
_space_group_IT_number 167
_symmetry_cell_setting trigonal
_symmetry_Int_Tables_number 167
_symmetry_space_group_name_Hall '-R 3 2"c'
_symmetry_space_group_name_H-M 'R -3 c :H'
_atom_sites_solution_hydrogens geom
_atom_sites_solution_primary direct
_atom_sites_solution_secondary difmap
_audit_conform_dict_location ftp://ftp.iucr.org/pub/cif_core.dic
_audit_conform_dict_name cif_core.dic
_audit_conform_dict_version 2.3
_audit_creation_date 2009-02-25T17:47:05-00:00
_audit_creation_method 'WinGX routine CIF_UPDATE'
_cell_angle_alpha 90
_cell_angle_beta 90
_cell_angle_gamma 120
_cell_formula_units_Z 18
_cell_length_a 20.8403(16)
_cell_length_b 20.8403(16)
_cell_length_c 29.327(5)
_cell_measurement_reflns_used 1024
_cell_measurement_temperature 293(2)
_cell_measurement_theta_max 27.53
_cell_measurement_theta_min 2.86
_cell_measurement_wavelength 0.71073
_cell_volume 11031(2)
_computing_cell_refinement 'BRUKER SMART'
_computing_data_collection 'BRUKER SMART'
_computing_data_reduction 'BRUKER Saint'
_computing_molecular_graphics 'Ortep-3 for Windows (Farrugia, 1997)'
_computing_publication_material 'WinGX publication routines (Farrugia, 1999)'
_computing_structure_refinement 'SHELXL-97 (Sheldrick, 2008)'
_computing_structure_solution 'SIR97 (Altomare et all, 1999)'
_diffrn_ambient_temperature 293(2)
_diffrn_measured_fraction_theta_full 0.987
_diffrn_measured_fraction_theta_max 0.987
_diffrn_measurement_device_type 'Smart-CCD-1000 BRUKER'
_diffrn_measurement_method 'omega scans'
_diffrn_radiation_monochromator graphite
_diffrn_radiation_probe x-ray
_diffrn_radiation_source 'fine-focus sealed tube'
_diffrn_radiation_type MoK\a
_diffrn_radiation_wavelength 0.7107
_diffrn_reflns_av_R_equivalents 0.0324
_diffrn_reflns_av_unetI/netI 0.0187
_diffrn_reflns_limit_h_max 27
_diffrn_reflns_limit_h_min -27
_diffrn_reflns_limit_k_max 27
_diffrn_reflns_limit_k_min -27
_diffrn_reflns_limit_l_max 39
_diffrn_reflns_limit_l_min -39
_diffrn_reflns_number 25575
_diffrn_reflns_theta_full 28.25
_diffrn_reflns_theta_max 28.25
_diffrn_reflns_theta_min 1.79
_exptl_absorpt_coefficient_mu 2.034
_exptl_absorpt_correction_T_max 0.480
_exptl_absorpt_correction_T_min 0.395
_exptl_absorpt_correction_type multi-scan
_exptl_absorpt_process_details 'BRUKER SADABS'
_exptl_crystal_colour 'Dark Green'
_exptl_crystal_density_diffrn 1.728
_exptl_crystal_density_method 'not measured'
_exptl_crystal_description prism
_exptl_crystal_F_000 5832
_exptl_crystal_size_max 0.44
_exptl_crystal_size_mid 0.37
_exptl_crystal_size_min 0.36
_refine_diff_density_max 0.337
_refine_diff_density_min -0.356
_refine_diff_density_rms 0.063
_refine_ls_extinction_method none
_refine_ls_goodness_of_fit_ref 1.12
_refine_ls_hydrogen_treatment constr
_refine_ls_matrix_type full
_refine_ls_number_parameters 190
_refine_ls_number_reflns 3005
_refine_ls_number_restraints 2
_refine_ls_restrained_S_all 1.12
_refine_ls_R_factor_all 0.0474
_refine_ls_R_factor_gt 0.0283
_refine_ls_shift/su_max 0.001
_refine_ls_shift/su_mean 0
_refine_ls_structure_factor_coef Fsqd
_refine_ls_weighting_details 'calc w=1/[\s^2^(Fo^2^)+(0.0299P)^2^+24.3797P] where P=(Fo^2^+2Fc^2^)/3'
_refine_ls_weighting_scheme calc
_refine_ls_wR_factor_gt 0.0669
_refine_ls_wR_factor_ref 0.0791
_reflns_number_gt 2361
_reflns_number_total 3005
_reflns_threshold_expression >2\s(I)
_cod_data_source_file b908782f.txt
_cod_data_source_block be03mj1n
_cod_original_sg_symbol_H-M 'R -3 c'
_cod_database_code 7002393

loop_
_symmetry_equiv_pos_as_xyz
'x, y, z'
'-y, x-y, z'
'-x+y, -x, z'
'x-y, -y, -z+1/2'
'-x, -x+y, -z+1/2'
'y, x, -z+1/2'
'x+2/3, y+1/3, z+1/3'
'-y+2/3, x-y+1/3, z+1/3'
'-x+y+2/3, -x+1/3, z+1/3'
'x-y+2/3, -y+1/3, -z+5/6'
'-x+2/3, -x+y+1/3, -z+5/6'
'y+2/3, x+1/3, -z+5/6'
'x+1/3, y+2/3, z+2/3'
'-y+1/3, x-y+2/3, z+2/3'
'-x+y+1/3, -x+2/3, z+2/3'
'x-y+1/3, -y+2/3, -z+7/6'
'-x+1/3, -x+y+2/3, -z+7/6'
'y+1/3, x+2/3, -z+7/6'
'-x, -y, -z'
'y, -x+y, -z'
'x-y, x, -z'
'-x+y, y, z-1/2'
'x, x-y, z-1/2'
'-y, -x, z-1/2'
'-x+2/3, -y+1/3, -z+1/3'
'y+2/3, -x+y+1/3, -z+1/3'
'x-y+2/3, x+1/3, -z+1/3'
'-x+y+2/3, y+1/3, z-1/6'
'x+2/3, x-y+1/3, z-1/6'
'-y+2/3, -x+1/3, z-1/6'
'-x+1/3, -y+2/3, -z+2/3'
'y+1/3, -x+y+2/3, -z+2/3'
'x-y+1/3, x+2/3, -z+2/3'
'-x+y+1/3, y+2/3, z+1/6'
'x+1/3, x-y+2/3, z+1/6'
'-y+1/3, -x+2/3, z+1/6'

loop_
_atom_site_label
_atom_site_type_symbol
_atom_site_fract_x
_atom_site_fract_y
_atom_site_fract_z
_atom_site_U_iso_or_equiv
_atom_site_adp_type
_atom_site_occupancy
_atom_site_symmetry_multiplicity
_atom_site_calc_flag
_atom_site_refinement_flags
_atom_site_disorder_assembly
_atom_site_disorder_group
Cu1 Cu 0.701946(15) 0.081890(15) 0.230980(10) 0.03513(10) Uani 1 1 d . . .
N1 N 0.75245(10) 0.18773(10) 0.25272(7) 0.0379(4) Uani 1 1 d . . .
C2 C 0.82723(13) 0.22169(13) 0.24898(8) 0.0387(5) Uani 1 1 d . . .
C3 C 0.87201(15) 0.29431(15) 0.26323(9) 0.0496(7) Uani 1 1 d . . .
H3 H 0.9232 0.3172 0.2602 0.06 Uiso 1 1 calc R . .
C4 C 0.84030(17) 0.33177(15) 0.28180(10) 0.0570(8) Uani 1 1 d . . .
H4 H 0.8697 0.3801 0.2921 0.068 Uiso 1 1 calc R . .
C5 C 0.76435(16) 0.29739(15) 0.28520(11) 0.0571(7) Uani 1 1 d . . .
H5 H 0.7418 0.3225 0.2972 0.068 Uiso 1 1 calc R . .
C6 C 0.72206(15) 0.22498(14) 0.27049(10) 0.0476(6) Uani 1 1 d . . .
H6 H 0.6708 0.2016 0.2731 0.057 Uiso 1 1 calc R . .
C21 C 0.85439(13) 0.17575(14) 0.22914(9) 0.0426(6) Uani 1 1 d . . .
H21 H 0.9047 0.1935 0.2247 0.051 Uiso 1 1 calc R . .
N22 N 0.80498(10) 0.10915(11) 0.21799(7) 0.0370(4) Uani 1 1 d . . .
N23 N 0.82493(11) 0.06175(12) 0.19982(7) 0.0430(5) Uani 1 1 d . . .
C24 C 0.76607(13) -0.00042(14) 0.18588(8) 0.0391(5) Uani 1 1 d . A .
S25 S 0.67465(3) -0.01676(3) 0.18573(2) 0.03825(15) Uani 1 1 d . . .
N25 N 0.77511(13) -0.05460(13) 0.16951(9) 0.0536(6) Uani 1 1 d . . .
C26B C 0.849(3) -0.047(2) 0.1617(12) 0.072(3) Uani 0.398(11) 1 d PD A 2
H26A H 0.848 -0.0745 0.1347 0.086 Uiso 0.398(11) 1 calc PR A 2
H26B H 0.8862 0.0045 0.1576 0.086 Uiso 0.398(11) 1 calc PR A 2
C27B C 0.8654(8) -0.0776(10) 0.2022(6) 0.094(3) Uani 0.398(11) 1 d PD A 2
H27D H 0.8623 -0.0526 0.2289 0.142 Uiso 0.398(11) 1 calc PR A 2
H27E H 0.9145 -0.0705 0.1997 0.142 Uiso 0.398(11) 1 calc PR A 2
H27F H 0.8303 -0.1296 0.2046 0.142 Uiso 0.398(11) 1 calc PR A 2
C26A C 0.844(2) -0.0555(14) 0.1702(8) 0.072(3) Uani 0.602(11) 1 d PD A 1
H26C H 0.8805 -0.0134 0.1878 0.086 Uiso 0.602(11) 1 calc PR A 1
H26D H 0.863 -0.0496 0.1393 0.086 Uiso 0.602(11) 1 calc PR A 1
C27A C 0.8383(5) -0.1238(7) 0.1897(4) 0.094(3) Uani 0.602(11) 1 d PD A 1
H27A H 0.83 -0.1249 0.2219 0.142 Uiso 0.602(11) 1 calc PR A 1
H27B H 0.8833 -0.1245 0.1841 0.142 Uiso 0.602(11) 1 calc PR A 1
H27C H 0.7975 -0.1662 0.1757 0.142 Uiso 0.602(11) 1 calc PR A 1
S1 S 0.5306(3) -0.0047(6) 0.2445(3) 0.0356(12) Uani 0.5 1 d P B -1
O1 O 0.5361(9) -0.0668(9) 0.2656(3) 0.042(2) Uani 0.5 1 d P . .
O2 O 0.6047(9) 0.0659(9) 0.2493(3) 0.0349(18) Uani 0.5 1 d P . .
O3 O 0.4763(2) 0.0037(2) 0.26989(15) 0.0574(12) Uani 0.5 1 d P . .
O4 O 0.5120(2) -0.0190(2) 0.19628(14) 0.0570(10) Uani 0.5 1 d P . .
H25 H 0.7372 -0.0922 0.1577 0.068 Uiso 0.602(11) 1 d P A 1
H25B H 0.7363 -0.0963 0.1632 0.068 Uiso 0.398(11) 1 d P A 2

loop_
_atom_site_aniso_label
_atom_site_aniso_U_11
_atom_site_aniso_U_22
_atom_site_aniso_U_33
_atom_site_aniso_U_23
_atom_site_aniso_U_13
_atom_site_aniso_U_12
Cu1 0.02422(14) 0.02802(15) 0.04813(18) -0.00211(12) -0.00091(11) 0.00928(11)
N1 0.0292(9) 0.0296(9) 0.0449(11) -0.0006(8) 0.0005(8) 0.0072(8)
C2 0.0308(11) 0.0349(12) 0.0388(12) 0.0015(10) -0.0010(9) 0.0077(10)
C3 0.0350(13) 0.0403(14) 0.0496(15) -0.0033(12) 0.0010(11) 0.0009(11)
C4 0.0544(17) 0.0326(13) 0.0601(17) -0.0090(12) 0.0059(14) 0.0038(12)
C5 0.0538(17) 0.0356(14) 0.0703(19) -0.0083(13) 0.0111(14) 0.0137(12)
C6 0.0380(13) 0.0352(13) 0.0615(16) -0.0028(12) 0.0042(12) 0.0122(11)
C21 0.0245(11) 0.0418(13) 0.0495(14) -0.0002(11) -0.0002(10) 0.0076(10)
N22 0.0290(9) 0.0382(10) 0.0394(10) 0.0007(8) 0.0003(8) 0.0136(8)
N23 0.0321(10) 0.0457(12) 0.0508(12) -0.0039(10) 0.0004(9) 0.0193(9)
C24 0.0382(12) 0.0421(13) 0.0375(12) 0.0016(10) 0.0027(10) 0.0206(11)
S25 0.0320(3) 0.0384(3) 0.0421(3) -0.0066(2) -0.0053(2) 0.0159(2)
N25 0.0416(12) 0.0489(13) 0.0731(16) -0.0128(12) 0.0006(11) 0.0247(11)
C26B 0.054(4) 0.072(5) 0.101(8) -0.009(5) 0.012(7) 0.040(5)
C27B 0.082(6) 0.123(8) 0.110(6) 0.020(6) 0.000(4) 0.076(6)
C26A 0.054(4) 0.072(5) 0.101(8) -0.009(5) 0.012(7) 0.040(5)
C27A 0.082(6) 0.123(8) 0.110(6) 0.020(6) 0.000(4) 0.076(6)
S1 0.0218(9) 0.023(2) 0.061(4) -0.0001(19) 0.0034(12) 0.0105(13)
O1 0.033(2) 0.029(2) 0.069(6) 0.006(5) 0.008(5) 0.018(2)
O2 0.026(2) 0.022(2) 0.055(5) -0.001(4) 0.000(4) 0.0110(18)
O3 0.042(2) 0.0330(18) 0.103(3) 0.008(3) 0.029(2) 0.0229(17)
O4 0.049(2) 0.054(2) 0.059(2) -0.0079(19) -0.0169(19) 0.0185(19)

loop_
_atom_type_symbol
_atom_type_description
_atom_type_scat_dispersion_real
_atom_type_scat_dispersion_imag
_atom_type_scat_source
C C 0.0033 0.0016 'International Tables Vol C Tables 4.2.6.8 and 6.1.1.4'
H H 0 0 'International Tables Vol C Tables 4.2.6.8 and 6.1.1.4'
N N 0.0061 0.0033 'International Tables Vol C Tables 4.2.6.8 and 6.1.1.4'
O O 0.0106 0.006 'International Tables Vol C Tables 4.2.6.8 and 6.1.1.4'
S S 0.1246 0.1234 'International Tables Vol C Tables 4.2.6.8 and 6.1.1.4'
Cu Cu 0.3201 1.2651 'International Tables Vol C Tables 4.2.6.8 and 6.1.1.4'

loop_
_geom_angle_atom_site_label_1
_geom_angle_atom_site_label_2
_geom_angle_atom_site_label_3
_geom_angle
_geom_angle_site_symmetry_1
_geom_angle_site_symmetry_3
_geom_angle_publ_flag
O1 Cu1 N22 169.5(4) 4 . ?
O1 Cu1 O2 13.0(5) 4 . ?
N22 Cu1 O2 172.5(4) . . ?
O1 Cu1 N1 95.3(5) 4 . ?
N22 Cu1 N1 81.23(8) . . ?
O2 Cu1 N1 91.7(4) . . ?
O1 Cu1 S25 96.9(5) 4 . ?
N22 Cu1 S25 83.75(6) . . ?
O2 Cu1 S25 103.7(4) . . ?
N1 Cu1 S25 159.20(6) . . ?
O1 Cu1 S25 93.3(3) 4 4 ?
N22 Cu1 S25 96.95(6) . 4 ?
O2 Cu1 S25 81.4(3) . 4 ?
N1 Cu1 S25 97.38(6) . 4 ?
S25 Cu1 S25 98.65(2) . 4 ?
C6 N1 C2 119.1(2) . . ?
C6 N1 Cu1 128.52(17) . . ?
C2 N1 Cu1 112.38(16) . . ?
N1 C2 C3 121.0(2) . . ?
N1 C2 C21 114.4(2) . . ?
C3 C2 C21 124.6(2) . . ?
C4 C3 C2 119.4(3) . . ?
C4 C3 H3 120.3 . . ?
C2 C3 H3 120.3 . . ?
C3 C4 C5 119.4(3) . . ?
C3 C4 H4 120.3 . . ?
C5 C4 H4 120.3 . . ?
C4 C5 C6 119.0(3) . . ?
C4 C5 H5 120.5 . . ?
C6 C5 H5 120.5 . . ?
N1 C6 C5 122.0(3) . . ?
N1 C6 H6 119 . . ?
C5 C6 H6 119 . . ?
N22 C21 C2 116.4(2) . . ?
N22 C21 H21 121.8 . . ?
C2 C21 H21 121.8 . . ?
C21 N22 N23 120.8(2) . . ?
C21 N22 Cu1 115.53(17) . . ?
N23 N22 Cu1 123.63(15) . . ?
C24 N23 N22 111.19(19) . . ?
N25 C24 N23 119.2(2) . . ?
N25 C24 S25 115.84(19) . . ?
N23 C24 S25 124.92(19) . . ?
C24 S25 Cu1 93.81(8) . . ?
C24 S25 Cu1 103.53(8) . 4 ?
Cu1 S25 Cu1 77.41(2) . 4 ?
C24 N25 C26A 124.9(11) . . ?
C24 N25 C26B 123.3(17) . . ?
C24 N25 H25 117.7(2) . . ?
C26A N25 H25 117.5(11) . . ?
C26B N25 H25 117.8(17) . . ?
C24 N25 H25B 118.4(2) . . ?
C26A N25 H25B 115.4(11) . . ?
C26B N25 H25B 118.4(17) . . ?
C27B C26B N25 107(3) . . ?
C27B C26B H26A 110.4 . . ?
N25 C26B H26A 110.4 . . ?
C27B C26B H26B 110.4 . . ?
N25 C26B H26B 110.4 . . ?
H26A C26B H26B 108.6 . . ?
C26B C27B H27D 109.5 . . ?
C26B C27B H27E 109.5 . . ?
H27D C27B H27E 109.5 . . ?
C26B C27B H27F 109.5 . . ?
H27D C27B H27F 109.5 . . ?
H27E C27B H27F 109.5 . . ?
N25 C26A C27A 114(2) . . ?
N25 C26A H26C 108.7 . . ?
C27A C26A H26C 108.7 . . ?
N25 C26A H26D 108.7 . . ?
C27A C26A H26D 108.7 . . ?
H26C C26A H26D 107.6 . . ?
O3 S1 O4 112.5(4) . . ?
O3 S1 O1 107.4(9) . . ?
O4 S1 O1 110.6(7) . . ?
O3 S1 O2 108.4(7) . . ?
O4 S1 O2 109.0(8) . . ?
O1 S1 O2 108.7(4) . . ?
S1 O2 Cu1 127.3(9) . . ?

loop_
_geom_bond_atom_site_label_1
_geom_bond_atom_site_label_2
_geom_bond_distance
_geom_bond_site_symmetry_2
_geom_bond_publ_flag
Cu1 O1 1.929(17) 4 ?
Cu1 N22 1.9643(19) . ?
Cu1 O2 1.958(17) . ?
Cu1 N1 2.0144(19) . ?
Cu1 S25 2.2676(7) . ?
Cu1 S25 2.7494(8) 4 ?
N1 C6 1.329(3) . ?
N1 C2 1.356(3) . ?
C2 C3 1.387(3) . ?
C2 C21 1.455(4) . ?
C3 C4 1.363(4) . ?
C3 H3 0.93 . ?
C4 C5 1.376(4) . ?
C4 H4 0.93 . ?
C5 C6 1.382(4) . ?
C5 H5 0.93 . ?
C6 H6 0.93 . ?
C21 N22 1.290(3) . ?
C21 H21 0.93 . ?
N22 N23 1.358(3) . ?
N23 C24 1.327(3) . ?
C24 N25 1.324(3) . ?
C24 S25 1.760(2) . ?
S25 Cu1 2.7494(8) 4 ?
N25 C26A 1.46(3) . ?
N25 C26B 1.48(6) . ?
N25 H25 0.860(2) . ?
N25 H25B 0.860(2) . ?
C26B C27B 1.467(18) . ?
C26B H26A 0.97 . ?
C26B H26B 0.97 . ?
C27B H27D 0.96 . ?
C27B H27E 0.96 . ?
C27B H27F 0.96 . ?
C26A C27A 1.477(16) . ?
C26A H26C 0.97 . ?
C26A H26D 0.97 . ?
C27A H27A 0.96 . ?
C27A H27B 0.96 . ?
C27A H27C 0.96 . ?
S1 O3 1.436(5) . ?
S1 O4 1.458(10) . ?
S1 O1 1.489(19) . ?
S1 O2 1.515(18) . ?

loop_
_geom_hbond_atom_site_label_D
_geom_hbond_atom_site_label_H
_geom_hbond_atom_site_label_A
_geom_hbond_distance_DH
_geom_hbond_distance_HA
_geom_hbond_distance_DA
_geom_hbond_angle_DHA
_geom_hbond_site_symmetry_A
C4 H4 O3 0.93 2.45 3.125(5) 129.3 2_655
C4 H4 O4 0.93 2.58 3.480(5) 161.9 6_655
N25 H25 O3 0.860(2) 2.103(4) 2.886(5) 151.0(2) 30
N25 H25B O4 0.860(2) 2.137(4) 2.989(5) 170.9(2) 26

loop_
_geom_torsion_atom_site_label_1
_geom_torsion_atom_site_label_2
_geom_torsion_atom_site_label_3
_geom_torsion_atom_site_label_4
_geom_torsion
_geom_torsion_site_symmetry_1
_geom_torsion_site_symmetry_2
_geom_torsion_site_symmetry_3
_geom_torsion_site_symmetry_4
_geom_torsion_publ_flag
O1 Cu1 N1 C6 10.3(4) 4 . . . ?
N22 Cu1 N1 C6 -179.7(2) . . . . ?
O2 Cu1 N1 C6 -2.2(4) . . . . ?
S25 Cu1 N1 C6 136.0(2) . . . . ?
S25 Cu1 N1 C6 -83.8(2) 4 . . . ?
O1 Cu1 N1 C2 -171.7(3) 4 . . . ?
N22 Cu1 N1 C2 -1.69(17) . . . . ?
O2 Cu1 N1 C2 175.8(3) . . . . ?
S25 Cu1 N1 C2 -45.9(3) . . . . ?
S25 Cu1 N1 C2 94.25(16) 4 . . . ?
C6 N1 C2 C3 -0.2(4) . . . . ?
Cu1 N1 C2 C3 -178.4(2) . . . . ?
C6 N1 C2 C21 179.9(2) . . . . ?
Cu1 N1 C2 C21 1.7(3) . . . . ?
N1 C2 C3 C4 0.8(4) . . . . ?
C21 C2 C3 C4 -179.3(3) . . . . ?
C2 C3 C4 C5 -1.3(5) . . . . ?
C3 C4 C5 C6 1.3(5) . . . . ?
C2 N1 C6 C5 0.2(4) . . . . ?
Cu1 N1 C6 C5 178.1(2) . . . . ?
C4 C5 C6 N1 -0.7(5) . . . . ?
N1 C2 C21 N22 -0.5(3) . . . . ?
C3 C2 C21 N22 179.6(2) . . . . ?
C2 C21 N22 N23 -179.1(2) . . . . ?
C2 C21 N22 Cu1 -1.0(3) . . . . ?
O1 Cu1 N22 C21 73(2) 4 . . . ?
N1 Cu1 N22 C21 1.47(18) . . . . ?
S25 Cu1 N22 C21 167.04(19) . . . . ?
S25 Cu1 N22 C21 -94.97(18) 4 . . . ?
O1 Cu1 N22 N23 -109(2) 4 . . . ?
N1 Cu1 N22 N23 179.5(2) . . . . ?
S25 Cu1 N22 N23 -14.92(18) . . . . ?
S25 Cu1 N22 N23 83.08(18) 4 . . . ?
C21 N22 N23 C24 -172.6(2) . . . . ?
Cu1 N22 N23 C24 9.4(3) . . . . ?
N22 N23 C24 N25 -176.3(2) . . . . ?
N22 N23 C24 S25 5.6(3) . . . . ?
N25 C24 S25 Cu1 167.9(2) . . . . ?
N23 C24 S25 Cu1 -14.0(2) . . . . ?
N25 C24 S25 Cu1 90.0(2) . . . 4 ?
N23 C24 S25 Cu1 -91.9(2) . . . 4 ?
O1 Cu1 S25 C24 -178.3(4) 4 . . . ?
N22 Cu1 S25 C24 12.23(10) . . . . ?
O2 Cu1 S25 C24 -167.1(3) . . . . ?
N1 Cu1 S25 C24 56.16(19) . . . . ?
S25 Cu1 S25 C24 -83.88(8) 4 . . . ?
O1 Cu1 S25 Cu1 -75.3(3) 4 . . 4 ?
N22 Cu1 S25 Cu1 115.26(6) . . . 4 ?
O2 Cu1 S25 Cu1 -64.1(3) . . . 4 ?
N1 Cu1 S25 Cu1 159.18(17) . . . 4 ?
S25 Cu1 S25 Cu1 19.15(3) 4 . . 4 ?
N23 C24 N25 C26A 7.6(10) . . . . ?
S25 C24 N25 C26A -174.2(10) . . . . ?
N23 C24 N25 C26B -6.0(13) . . . . ?
S25 C24 N25 C26B 172.3(12) . . . . ?
C24 N25 C26B C27B 96(2) . . . . ?
C26A N25 C26B C27B -6(12) . . . . ?
C24 N25 C26A C27A 128.5(15) . . . . ?
C26B N25 C26A C27A -146(16) . . . . ?
O3 S1 O2 Cu1 169.3(6) . . . . ?
O4 S1 O2 Cu1 -67.9(9) . . . . ?
O1 S1 O2 Cu1 52.8(11) . . . . ?
O1 Cu1 O2 S1 73(4) 4 . . . ?
N1 Cu1 O2 S1 179.9(8) . . . . ?
S25 Cu1 O2 S1 14.0(9) . . . . ?
S25 Cu1 O2 S1 -82.9(8) 4 . . . ?
